data_2007192
loop_
_publ_author_name
'Kuhl, Alexander'
'Schollmeyer, Dieter'
'Sch\"urmann, Markus'
'Preut, Hans'
'Kreiser, Wolfgang'

_publ_section_title
;
 17\a-(4-Chlorobenzoyloxy)-3-methoxy-13\a-gona-1,3,5(10)-triene
;
_journal_issue 4
_journal_name_full 'Acta Crystallographica Section C'
_journal_page_first 521
_journal_page_last 523
_journal_paper_doi 10.1107/S010827019701737X
_journal_volume 54
_journal_year 1998
_chemical_formula_moiety 'C25 H27 Cl O3'
_chemical_formula_sum 'C25 H27 Cl O3'
_chemical_formula_weight 410.92
_chemical_melting_point .44E-305
_chemical_name_systematic
;
 ?
;
_space_group_IT_number 19
_symmetry_cell_setting orthorhombic
_symmetry_space_group_name_Hall 'P 2ac 2ab'
_symmetry_space_group_name_H-M 'P 21 21 21'
_audit_creation_method SHELXL
_cell_angle_alpha 90.00
_cell_angle_beta 90.00
_cell_angle_gamma 90.00
_cell_formula_units_Z 4
_cell_length_a 5.4759(7)
_cell_length_b 7.4682(6)
_cell_length_c 50.997(5)
_cell_measurement_reflns_used 25
_cell_measurement_temperature 298(2)
_cell_measurement_theta_max 44
_cell_measurement_theta_min 35
_cell_volume 2085.5(4)
_computing_cell_refinement 'CELSIUS (Svenson, 1974)'
_computing_data_collection 'CAD-4 Software (Enraf-Nonius, 1989)'
_computing_data_reduction 'CORINC (Dr\"ager & Gattow, 1971)'
_computing_molecular_graphics 'SHELXTL-Plus (Sheldrick, 1991)'
_computing_publication_material 'SHELXL93 and PARST95 (Nardelli, 1995)'
_computing_structure_refinement 'SHELXL93 (Sheldrick, 1993)'
_computing_structure_solution 'SIR92 (Altomare et al.,  1994)'
_diffrn_ambient_temperature 298(2)
_diffrn_measurement_device 'Nonius CAD-4'
_diffrn_measurement_method \w--2\q
_diffrn_radiation_monochromator graphite
_diffrn_radiation_source 'rotating anode'
_diffrn_radiation_type CuK\a
_diffrn_radiation_wavelength 1.54178
_diffrn_reflns_av_R_equivalents 0.059
_diffrn_reflns_av_sigmaI/netI 0.0478
_diffrn_reflns_limit_h_max 6
_diffrn_reflns_limit_h_min -4
_diffrn_reflns_limit_k_max 9
_diffrn_reflns_limit_k_min -5
_diffrn_reflns_limit_l_max 63
_diffrn_reflns_limit_l_min -37
_diffrn_reflns_number 3143
_diffrn_reflns_theta_max 74.91
_diffrn_reflns_theta_min 1.73
_diffrn_standards_decay_% 5
_diffrn_standards_interval_time 60
_diffrn_standards_number 3
_exptl_absorpt_coefficient_mu 1.806
_exptl_absorpt_correction_type none
_exptl_crystal_colour colourless
_exptl_crystal_density_diffrn 1.309
_exptl_crystal_density_method 'not measured'
_exptl_crystal_description plate
_exptl_crystal_F_000 872
_exptl_crystal_size_max 0.51
_exptl_crystal_size_mid 0.16
_exptl_crystal_size_min 0.03
_refine_diff_density_max 0.390
_refine_diff_density_min -0.338
_refine_ls_abs_structure_details 'Flack (1983)'
_refine_ls_abs_structure_Flack 0.01(4)
_refine_ls_extinction_method none
_refine_ls_goodness_of_fit_all 1.044
_refine_ls_goodness_of_fit_obs 1.070
_refine_ls_hydrogen_treatment refU
_refine_ls_matrix_type full
_refine_ls_number_parameters 282
_refine_ls_number_reflns 2860
_refine_ls_number_restraints 0
_refine_ls_restrained_S_all 1.054
_refine_ls_restrained_S_obs 1.070
_refine_ls_R_factor_all 0.80
_refine_ls_R_factor_obs .060
_refine_ls_shift/esd_max -0.004
_refine_ls_shift/esd_mean 0.001
_refine_ls_structure_factor_coef Fsqd
_refine_ls_weighting_details 'w = 1/[\s^2^(Fo^2^)+(0.1106P)^2^+0.4663P] where P = (Fo^2^+2Fc^2^)/3'
_refine_ls_weighting_scheme calc
_refine_ls_wR_factor_all 0.175
_refine_ls_wR_factor_obs .156
_reflns_number_observed 2281
_reflns_number_total 2862
_reflns_observed_criterion I>2\s(I)
_cod_data_source_file na1312.cif
_cod_data_source_block kuhl
_cod_depositor_comments
;
The following automatic conversions were performed:

'_refine_ls_weighting_scheme' value 'calc w =
1/[\s^2^(Fo^2^)+(0.1106P)^2^+0.4663P] where P = (Fo^2^+2Fc^2^)/3' was
changed to 'calc'. New tag '_refine_ls_weighting_details' was
created. The value of the new tag was set to 'w =
1/[\s^2^(Fo^2^)+(0.1106P)^2^+0.4663P] where P = (Fo^2^+2Fc^2^)/3'.

Automatic conversion script
Id: cif_fix_values 3143 2015-03-26 13:38:13Z robertas 
;
_cod_database_code 2007192
_cod_database_fobs_code 2007192

loop_
_symmetry_equiv_pos_as_xyz
'x, y, z'
'-x+1/2, -y, z+1/2'
'x+1/2, -y+1/2, -z'
'-x, y+1/2, -z+1/2'

loop_
_atom_site_aniso_label
_atom_site_aniso_U_11
_atom_site_aniso_U_22
_atom_site_aniso_U_33
_atom_site_aniso_U_12
_atom_site_aniso_U_13
_atom_site_aniso_U_23
C1 .065(3) .038(2) .054(2) -.003(2) .004(2) -.002(2)
C2 .057(3) .045(2) .059(2) -.003(2) -.004(2) .004(2)
C3 .050(2) .054(2) .046(2) -.001(2) -.001(2) .008(2)
C4 .062(3) .046(2) .042(2) .005(2) -.006(2) -.002(2)
C5 .053(2) .039(2) .043(2) .000(2) -.006(2) -.001(2)
C6 .077(3) .040(2) .049(2) -.007(2) .002(2) -.008(2)
C7 .064(3) .049(2) .045(2) -.014(2) -.007(2) -.002(2)
C8 .045(2) .036(2) .040(2) -.001(2) -.008(2) .0008(14)
C9 .047(2) .035(2) .050(2) .004(2) -.005(2) .004(2)
C10 .048(2) .036(2) .043(2) .003(2) -.001(2) .005(2)
C11 .054(2) .040(2) .049(2) -.004(2) .002(2) -.006(2)
C12 .055(2) .042(2) .053(2) .007(2) .007(2) -.004(2)
C13 .042(2) .048(2) .050(2) .000(2) .004(2) .002(2)
C14 .044(2) .052(2) .048(2) -.008(2) -.009(2) .003(2)
C15 .081(4) .054(3) .064(3) -.022(3) .006(3) .001(2)
C16 .167(7) .044(2) .064(3) .002(4) -.015(4) .001(2)
C17 .064(3) .048(2) .044(2) .009(2) -.005(2) .003(2)
C1' .037(2) .030(2) .048(2) -.004(2) .001(2) .0035(15)
C2' .036(2) .042(2) .055(2) .003(2) -.005(2) .001(2)
C3' .041(2) .043(2) .058(2) .002(2) .004(2) -.003(2)
C4' .048(2) .041(2) .054(2) -.006(2) .002(2) -.004(2)
C5' .046(2) .050(2) .049(2) .000(2) -.005(2) .007(2)
C6' .041(2) .041(2) .053(2) -.001(2) -.003(2) .005(2)
C7' .052(2) .037(2) .048(2) .001(2) .004(2) .006(2)
C8' .074(4) .096(4) .075(3) -.030(4) .009(3) .000(3)
O1 .074(2) .069(2) .056(2) -.014(2) .014(2) .000(2)
O2 .049(2) .061(2) .0427(13) .005(2) .0001(13) .0006(13)
O3 .070(2) .101(3) .064(2) .043(2) .009(2) .000(2)
Cl .0847(9) .0835(9) .0557(6) .0004(8) .0048(7) -.0169(6)

loop_
_atom_site_label
_atom_site_fract_x
_atom_site_fract_y
_atom_site_fract_z
_atom_site_U_iso_or_equiv
_atom_site_thermal_displace_type
_atom_site_calc_flag
_atom_site_refinement_flags
_atom_site_occupancy
_atom_site_disorder_group
_atom_site_type_symbol
C1 .1115(9) -.4019(5) .17666(8) .0521(10) Uani d . 1 . C
H1 .1502(9) -.4790(5) .16239(8) .062(14) Uiso d R 1 . H
C2 -.0557(9) -.4485(6) .19538(8) .0537(10) Uani d . 1 . C
H2 -.1617(9) -.5581(6) .19525(8) .065(14) Uiso d R 1 . H
C3 -.1200(8) -.3277(6) .21479(8) .0502(10) Uani d . 1 . C
C4 -.0096(8) -.1594(6) .21438(8) .0500(10) Uani d . 1 . C
H4 -.0441(8) -.0815(6) .22869(8) .084(17) Uiso d R 1 . H
C5 .1549(8) -.1114(5) .19512(7) .0449(9) Uani d . 1 . C
C6 .2548(10) .0778(6) .19499(8) .0552(11) Uani d . 1 . C
H6A .2684(10) .1387(6) .21220(8) .053(9) Uiso d R 1 . H
H6B .1208(10) .1587(6) .18520(8) .053(9) Uiso d R 1 . H
C7 .4923(9) .0968(6) .17988(8) .0527(11) Uani d . 1 . C
H7A .6167(9) .0591(6) .19067(8) .092(13) Uiso d R 1 . H
H7B .5382(9) .2200(6) .17128(8) .092(13) Uiso d R 1 . H
C8 .4656(8) .0117(5) .15276(7) .0404(9) Uani d . 1 . C
H8 .3122(8) .0601(5) .14297(7) .044(11) Uiso d R 1 . H
C9 .4210(8) -.1911(5) .15559(8) .0439(9) Uani d . 1 . C
H9 .5696(8) -.2391(5) .16264(8) .046(11) Uiso d R 1 . H
C10 .2257(8) -.2336(5) .17584(7) .0421(9) Uani d . 1 . C
C11 .3718(9) -.2726(6) .12864(7) .0477(10) Uani d . 1 . C
H11A .2296(9) -.2200(6) .12093(7) .053(9) Uiso d R 1 . H
H11B .3309(9) -.3999(6) .13107(7) .053(9) Uiso d R 1 . H
C12 .5904(9) -.2452(5) .11063(8) .0498(10) Uani d . 1 . C
H12A .5842(9) -.2995(5) .09660(8) .048(9) Uiso d R 1 . H
H12B .7203(9) -.3198(5) .11997(8) .048(9) Uiso d R 1 . H
C13 .6707(8) -.0503(6) .10904(8) .0466(9) Uani d . 1 . C
H13 .8198(8) -.0394(6) .09905(8) .038(10) Uiso d R 1 . H
C14 .6887(8) .0479(6) .13530(8) .0483(10) Uani d . 1 . C
H14 .8441(8) .0211(6) .14399(8) .045(12) Uiso d R 1 . H
C15 .7089(11) .2463(7) .12668(9) .0663(14) Uani d . 1 . C
H15A .6273(11) .3397(7) .13911(9) .088(13) Uiso d R 1 . H
H15B .8737(11) .2597(7) .11871(9) .088(13) Uiso d R 1 . H
C16 .5800(16) .2619(7) .10054(10) .091(2) Uani d . 1 . C
H16A .6885(16) .3117(7) .08739(10) .21(4) Uiso calc R 1 . H
H16B .4374(16) .3383(7) .10202(10) .21(4) Uiso calc R 1 . H
C17 .5048(9) .0693(6) .09318(8) .0519(11) Uani d . 1 . C
H17 .2977(9) .0606(6) .09655(8) .092(19) Uiso d R 1 . H
C1' .4247(7) .0366(5) .02162(7) .0385(8) Uani d . 1 . C
C2' .6406(7) -.0493(6) .01473(8) .0442(9) Uani d . 1 . C
H2' .7643(7) -.0605(6) .02885(8) .046(11) Uiso d R 1 . H
C3' .6852(8) -.0927(6) -.01080(8) .0474(9) Uani d . 1 . C
H3' .8137(8) -.1392(6) -.01769(8) .062(15) Uiso d R 1 . H
C4' .5178(8) -.0474(6) -.02976(8) .0477(10) Uani d . 1 . C
C5' .3036(8) .0411(6) -.02363(8) .0485(10) Uani d . 1 . C
H5' .1876(8) .0799(6) -.03825(8) .071(15) Uiso d R 1 . H
C6' .2573(8) .0830(6) .00200(8) .0447(9) Uani d . 1 . C
H6' .1016(8) .1585(6) .00601(8) .075(15) Uiso d R 1 . H
C7' .3638(8) .0803(5) .04924(8) .0460(9) Uani d . 1 . C
C8' -.4278(12) -.5157(8) .23348(11) .082(2) Uani d . 1 . C
H8'A -.555(4) -.508(2) .2464(5) .094(12) Uiso calc R 1 . H
H8'B -.3281(17) -.6189(9) .2369(7) .094(12) Uiso calc R 1 . H
H8'C -.500(5) -.526(3) .2164(2) .094(12) Uiso calc R 1 . H
O1 -.2802(7) -.3576(5) .23462(6) .0666(9) Uani d . 1 . O
O2 .5428(5) .0344(4) .06568(5) .0508(7) Uani d . 1 . O
O3 .1754(7) .1496(6) .05619(7) .0782(11) Uani d . 1 . O
Cl .5726(3) -.1096(2) -.06227(2) .0746(4) Uani d . 1 . Cl

loop_
_atom_type_symbol
_atom_type_description
_atom_type_scat_dispersion_real
_atom_type_scat_dispersion_imag
_atom_type_scat_source
C C 0.0181 0.0091 'International Tables Vol C Tables 4.2.6.8 and 6.1.1.4'
H H 0.0000 0.0000 'International Tables Vol C Tables 4.2.6.8 and 6.1.1.4'
O O 0.0492 0.0322 'International Tables Vol C Tables 4.2.6.8 and 6.1.1.4'
Cl Cl 0.3639 0.7018 'International Tables Vol C Tables 4.2.6.8 and 6.1.1.4'

loop_
_geom_angle_atom_site_label_1
_geom_angle_atom_site_label_2
_geom_angle_atom_site_label_3
_geom_angle
C2 C1 C10 123.1(4)
C2 C1 H1 121.9(3)
C10 C1 H1 114.8(2)
C1 C2 C3 120.2(4)
C1 C2 H2 126.2(3)
C3 C2 H2 112.9(3)
O1 C3 C2 126.1(4)
O1 C3 C4 116.1(4)
C2 C3 C4 117.8(4)
C5 C4 C3 121.8(4)
C5 C4 H4 121.1(2)
C3 C4 H4 116.9(2)
C4 C5 C10 120.8(4)
C4 C5 C6 118.7(4)
C10 C5 C6 120.4(4)
C5 C6 C7 113.5(4)
C5 C6 H6A 116.8(2)
C7 C6 H6A 110.0(2)
C5 C6 H6B 106.3(2)
C7 C6 H6B 107.3(2)
H6A C6 H6B 101.9
C6 C7 C8 109.8(4)
C6 C7 H7A 107.6(2)
C8 C7 H7A 119.0(2)
C6 C7 H7B 119.9(2)
C8 C7 H7B 90.5(2)
H7A C7 H7B 109.9
C7 C8 C14 112.0(3)
C7 C8 C9 109.8(3)
C14 C8 C9 110.7(3)
C7 C8 H8 111.5(2)
C14 C8 H8 107.6(2)
C9 C8 H8 105.0(2)
C10 C9 C11 113.9(4)
C10 C9 C8 112.4(3)
C11 C9 C8 109.6(3)
C10 C9 H9 105.3(2)
C11 C9 H9 109.7(2)
C8 C9 H9 105.5(2)
C5 C10 C1 116.1(4)
C5 C10 C9 122.5(4)
C1 C10 C9 121.4(4)
C12 C11 C9 110.6(4)
C12 C11 H11A 109.7(2)
C9 C11 H11A 110.5(2)
C12 C11 H11B 112.6(2)
C9 C11 H11B 108.2(2)
H11A C11 H11B 105.2
C11 C12 C13 112.8(3)
C11 C12 H12A 115.2(2)
C13 C12 H12A 115.9(2)
C11 C12 H12B 101.1(2)
C13 C12 H12B 110.2(2)
H12A C12 H12B 99.5
C17 C13 C12 114.9(4)
C17 C13 C14 103.0(3)
C12 C13 C14 115.5(3)
C17 C13 H13 100.2(2)
C12 C13 H13 110.7(2)
C14 C13 H13 111.5(2)
C13 C14 C8 111.8(3)
C13 C14 C15 102.4(3)
C8 C14 C15 112.9(4)
C13 C14 H14 110.7(2)
C8 C14 H14 113.1(2)
C15 C14 H14 105.2(3)
C16 C15 C14 106.9(4)
C16 C15 H15A 106.5(3)
C14 C15 H15A 115.9(3)
C16 C15 H15B 93.2(4)
C14 C15 H15B 106.1(3)
H15A C15 H15B 124.7
C15 C16 C17 105.5(4)
C15 C16 H16A 110.6(4)
C17 C16 H16A 110.6(3)
C15 C16 H16B 110.6(4)
C17 C16 H16B 110.6(4)
H16A C16 H16B 108.8
O2 C17 C13 109.1(3)
O2 C17 C16 111.5(4)
C13 C17 C16 105.1(4)
O2 C17 H17 106.1(2)
C13 C17 H17 118.7(2)
C16 C17 H17 106.3(4)
C2' C1' C6' 119.4(4)
C2' C1' C7' 122.2(4)
C6' C1' C7' 118.5(4)
C3' C2' C1' 120.2(4)
C3' C2' H2' 123.4(3)
C1' C2' H2' 115.9(2)
C2' C3' C4' 119.6(4)
C2' C3' H3' 129.3(3)
C4' C3' H3' 111.0(2)
C3' C4' C5' 121.6(4)
C3' C4' Cl 119.1(3)
C5' C4' Cl 119.2(3)
C6' C5' C4' 118.9(4)
C6' C5' H5' 121.2(3)
C4' C5' H5' 119.9(2)
C5' C6' C1' 120.3(4)
C5' C6' H6' 117.6(3)
C1' C6' H6' 122.0(2)
O3 C7' O2 123.6(4)
O3 C7' C1' 124.4(4)
O2 C7' C1' 112.0(3)
O1 C8' H8'A 109.5(3)
O1 C8' H8'B 109.5(3)
H8'A C8' H8'B 109.5
O1 C8' H8'C 109.5(3)
H8'A C8' H8'C 109.5
H8'B C8' H8'C 109.5
C3 O1 C8' 118.1(4)
C7' O2 C17 117.3(3)

loop_
_geom_bond_atom_site_label_1
_geom_bond_atom_site_label_2
_geom_bond_site_symmetry_2
_geom_bond_distance
_geom_bond_publ_flag
C1 C2 . 1.368(6) ?
C1 C10 . 1.404(6) ?
C1 H1 . .95 ?
C2 C3 . 1.385(6) ?
C2 H2 . 1.00 ?
C3 O1 . 1.358(5) ?
C3 C4 . 1.395(6) ?
C4 C5 . 1.380(6) ?
C4 H4 . .95 ?
C5 C10 . 1.397(5) ?
C5 C6 . 1.515(6) ?
C6 C7 . 1.519(6) ?
C6 H6A . .99 ?
C6 H6B . 1.07 ?
C7 C8 . 1.529(5) ?
C7 H7A . .92 ?
C7 H7B . 1.05 ?
C8 C14 . 1.536(6) ?
C8 C9 . 1.541(5) ?
C8 H8 . 1.04 ?
C9 C10 . 1.520(6) ?
C9 C11 . 1.527(5) ?
C9 H9 . .96 ?
C11 C12 . 1.522(6) ?
C11 H11A . .96 ?
C11 H11B . .98 ?
C12 C13 . 1.523(6) ?
C12 H12A . .82 ?
C12 H12B . 1.02 ?
C13 C17 . 1.509(6) ?
C13 C14 . 1.530(6) ?
C13 H13 . .97 ?
C14 C15 . 1.550(7) ?
C14 H14 . .98 ?
C15 C16 . 1.513(7) ?
C15 H15A . 1.04 ?
C15 H15B . .99 ?
C16 C17 . 1.542(7) ?
C16 H16A . .97 ?
C16 H16B . .97 ?
C17 O2 . 1.442(5) ?
C17 H17 . 1.15 ?
C1' C2' . 1.390(5) ?
C1' C6' . 1.401(5) ?
C1' C7' . 1.484(5) ?
C2' C3' . 1.364(6) ?
C2' H2' . .99 ?
C3' C4' . 1.375(6) ?
C3' H3' . .86 ?
C4' C5' . 1.382(6) ?
C4' Cl . 1.748(4) ?
C5' C6' . 1.368(6) ?
C5' H5' . 1.02 ?
C6' H6' . 1.04 ?
C7' O3 . 1.207(5) ?
C7' O2 . 1.335(5) ?
C8' O1 . 1.432(6) ?
C8' H8'A . .96 ?
C8' H8'B . .96 ?
C8' H8'C . .96 ?

loop_
_geom_torsion_atom_site_label_1
_geom_torsion_atom_site_label_2
_geom_torsion_atom_site_label_3
_geom_torsion_atom_site_label_4
_geom_torsion
_geom_torsion_publ_flag
C10 C1 C2 C3 -0.1(7) ?
C1 C2 C3 O1 -179.1(4) ?
C1 C2 C3 C4 0.2(7) ?
O1 C3 C4 C5 -179.4(4) ?
C2 C3 C4 C5 1.3(6) ?
C3 C4 C5 C10 -2.9(6) ?
C3 C4 C5 C6 176.1(4) ?
C4 C5 C6 C7 159.4(4) ?
C10 C5 C6 C7 -21.5(6) yes
C5 C6 C7 C8 50.2(5) yes
C6 C7 C8 C14 172.7(4) ?
C6 C7 C8 C9 -63.9(5) yes
C7 C8 C9 C10 47.4(5) yes
C14 C8 C9 C10 171.6(3) ?
C7 C8 C9 C11 175.0(4) ?
C14 C8 C9 C11 -60.8(5) yes
C4 C5 C10 C1 2.9(6) ?
C6 C5 C10 C1 -176.1(4) ?
C4 C5 C10 C9 -175.1(4) ?
C6 C5 C10 C9 5.9(6) yes
C2 C1 C10 C5 -1.5(7) ?
C2 C1 C10 C9 176.5(4) ?
C11 C9 C10 C5 -144.5(4) ?
C8 C9 C10 C5 -19.2(6) yes
C11 C9 C10 C1 37.6(5) ?
C8 C9 C10 C1 162.9(4) ?
C10 C9 C11 C12 -172.4(3) ?
C8 C9 C11 C12 60.8(5) yes
C9 C11 C12 C13 -53.0(5) yes
C11 C12 C13 C17 -73.8(5) ?
C11 C12 C13 C14 45.9(5) yes
C17 C13 C14 C8 80.6(4) ?
C12 C13 C14 C8 -45.4(5) yes
C17 C13 C14 C15 -40.5(4) yes
C12 C13 C14 C15 -166.5(4) ?
C7 C8 C14 C13 175.3(3) ?
C9 C8 C14 C13 52.3(4) yes
C7 C8 C14 C15 -69.9(4) ?
C9 C8 C14 C15 167.2(4) ?
C13 C14 C15 C16 27.8(6) yes
C8 C14 C15 C16 -92.6(5) ?
C14 C15 C16 C17 -4.5(7) yes
C12 C13 C17 O2 -75.3(5) ?
C14 C13 C17 O2 158.3(3) ?
C12 C13 C17 C16 165.0(4) ?
C14 C13 C17 C16 38.6(5) yes
C15 C16 C17 O2 -139.1(5) ?
C15 C16 C17 C13 -21.0(6) yes
C6' C1' C2' C3' -2.0(6) ?
C7' C1' C2' C3' 177.6(4) ?
C1' C2' C3' C4' 1.5(6) ?
C2' C3' C4' C5' -0.2(6) ?
C2' C3' C4' Cl -178.1(3) ?
C3' C4' C5' C6' -0.5(6) ?
Cl C4' C5' C6' 177.4(3) ?
C4' C5' C6' C1' -0.1(6) ?
C2' C1' C6' C5' 1.3(6) ?
C7' C1' C6' C5' -178.3(4) ?
C2' C1' C7' O3 -177.6(4) ?
C6' C1' C7' O3 2.0(6) ?
C2' C1' C7' O2 2.6(5) ?
C6' C1' C7' O2 -177.7(3) ?
C2 C3 O1 C8' -10.9(7) ?
C4 C3 O1 C8' 169.8(4) ?
O3 C7' O2 C17 0.5(6) ?
C1' C7' O2 C17 -179.7(3) ?
C13 C17 O2 C7' 158.4(3) ?
C16 C17 O2 C7' -85.9(5) ?

loop_
_cod_related_entry_id
_cod_related_entry_database
_cod_related_entry_code
1 ChemSpider 21186006
